data_4067273
loop_
_publ_author_name
'Ni, Chengbao'
'Fettinger, James C.'
'Power, Philip P.'

_publ_section_title
;
 Intramolecular C&#x2212;H Activation by Putative Terminal Two-Coordinate
 Manganese(III) Imido Intermediates: Hydrogen Abstraction from a Phenyl
 Group
;
_journal_issue 1
_journal_name_full Organometallics
_journal_page_first 269
_journal_paper_doi 10.1021/om9007136
_journal_volume 29
_journal_year 2010
_chemical_formula_moiety 'C132 H172 Fe2 N2, 4(C6 H14)'
_chemical_formula_sum 'C156 H228 Mn2 N2'
_chemical_formula_weight 2241.37
_chemical_name_systematic
; 
 ? 
;
_space_group_IT_number 15
_symmetry_cell_setting monoclinic
_symmetry_space_group_name_Hall '-I 2ya'
_symmetry_space_group_name_H-M 'I 1 2/a 1'
_atom_sites_solution_hydrogens geom
_atom_sites_solution_primary direct
_atom_sites_solution_secondary difmap
_audit_creation_method SHELXL-97
_cell_angle_alpha 90.00
_cell_angle_beta 118.5130(10)
_cell_angle_gamma 90.00
_cell_formula_units_Z 4
_cell_length_a 25.0687(18)
_cell_length_b 27.979(2)
_cell_length_c 25.2421(19)
_cell_measurement_reflns_used 9960
_cell_measurement_temperature 90(2)
_cell_measurement_theta_max 25.26
_cell_measurement_theta_min 2.72
_cell_volume 15557(2)
_computing_cell_refinement 'SAINT (7.46A) (Bruker, 2006)'
_computing_data_collection 'Apex2 (2.1-4) (Bruker, 2007)'
_computing_data_reduction 'SAINT (7.46A) (Bruker, 2006)'
_computing_molecular_graphics 'SHELXTL 5.1, XP (Sheldrick, 1994)'
_computing_publication_material SHELXL97
_computing_structure_refinement 'SHELXL-97 (Sheldrick, 1997)'
_computing_structure_solution 'SHELXS-97 (Sheldrick,1990)'
_diffrn_ambient_temperature 90(2)
_diffrn_measured_fraction_theta_full 0.999
_diffrn_measured_fraction_theta_max 0.999
_diffrn_measurement_device_type 'Bruker SMART APEXII'
_diffrn_measurement_method '\w and\f'
_diffrn_radiation_monochromator graphite
_diffrn_radiation_source 'fine-focus sealed tube'
_diffrn_radiation_type MoK\a
_diffrn_radiation_wavelength 0.71073
_diffrn_reflns_av_R_equivalents 0.0516
_diffrn_reflns_av_sigmaI/netI 0.0420
_diffrn_reflns_limit_h_max 30
_diffrn_reflns_limit_h_min -30
_diffrn_reflns_limit_k_max 33
_diffrn_reflns_limit_k_min -33
_diffrn_reflns_limit_l_max 30
_diffrn_reflns_limit_l_min -30
_diffrn_reflns_number 52467
_diffrn_reflns_theta_full 25.25
_diffrn_reflns_theta_max 25.25
_diffrn_reflns_theta_min 2.58
_exptl_absorpt_coefficient_mu 0.207
_exptl_absorpt_correction_T_max 0.9776
_exptl_absorpt_correction_T_min 0.9578
_exptl_absorpt_correction_type multi-scan
_exptl_absorpt_process_details 'SADABS 2008/3 (Sheldrick, 2008)'
_exptl_crystal_colour colorless
_exptl_crystal_density_diffrn 0.957
_exptl_crystal_description block
_exptl_crystal_F_000 5012
_exptl_crystal_size_max 0.21
_exptl_crystal_size_mid 0.17
_exptl_crystal_size_min 0.11
_refine_diff_density_max 0.801
_refine_diff_density_min -0.522
_refine_diff_density_rms 0.076
_refine_ls_extinction_method none
_refine_ls_goodness_of_fit_ref 1.077
_refine_ls_hydrogen_treatment mixed
_refine_ls_matrix_type full
_refine_ls_number_parameters 791
_refine_ls_number_reflns 14072
_refine_ls_number_restraints 74
_refine_ls_restrained_S_all 1.088
_refine_ls_R_factor_all 0.1267
_refine_ls_R_factor_gt 0.0803
_refine_ls_shift/su_max 0.006
_refine_ls_shift/su_mean 0.000
_refine_ls_structure_factor_coef Fsqd
_refine_ls_weighting_details 'calc w=1/[\s^2^(Fo^2^)+(0.1936P)^2^+0.0000P] where P=(Fo^2^+2Fc^2^)/3'
_refine_ls_weighting_scheme calc
_refine_ls_wR_factor_gt 0.2557
_refine_ls_wR_factor_ref 0.2866
_reflns_number_gt 8715
_reflns_number_total 14072
_reflns_threshold_expression >2sigma(I)
_cod_data_source_file om9007136_si_002.cif
_cod_data_source_block cbn238cb
_cod_depositor_comments
;
The following automatic conversions were performed:

'_symmetry_cell_setting' value 'Monoclinic' changed to 'monoclinic'
according to /home/saulius/struct/CIF-dictionaries/cif_core.dic
dictionary named 'cif_core.dic' version 2.4.1 from 2010-06-29.

Automatic conversion script
Id: cif_fix_values 1715 2011-07-08 13:25:40Z adriana 
;
_cod_original_sg_symbol_H-M 'I 2/a'
_cod_database_code 4067273

loop_
_symmetry_equiv_pos_as_xyz
'x, y, z'
'-x+1/2, y, -z'
'x+1/2, y+1/2, z+1/2'
'-x+1, y+1/2, -z+1/2'
'-x, -y, -z'
'x-1/2, -y, z'
'-x+1/2, -y+1/2, -z+1/2'
'x, -y+1/2, z+1/2'

loop_
_atom_site_label
_atom_site_type_symbol
_atom_site_fract_x
_atom_site_fract_y
_atom_site_fract_z
_atom_site_U_iso_or_equiv
_atom_site_adp_type
_atom_site_occupancy
_atom_site_symmetry_multiplicity
_atom_site_calc_flag
_atom_site_refinement_flags
_atom_site_disorder_assembly
_atom_site_disorder_group
Mn1 Mn 0.43517(2) 0.699004(19) 0.40897(2) 0.0479(2) Uani 1 1 d . . .
N1 N 0.39165(13) 0.64863(12) 0.34930(12) 0.0504(7) Uani 1 1 d . . .
H1 H 0.3903(19) 0.6216(15) 0.365(2) 0.071(14) Uiso 1 1 d . . .
C1 C 0.49609(15) 0.70412(13) 0.50177(15) 0.0490(8) Uani 1 1 d . . .
C2 C 0.46971(15) 0.68682(13) 0.53653(15) 0.0503(8) Uani 1 1 d . . .
C3 C 0.50210(16) 0.68496(14) 0.59962(15) 0.0538(9) Uani 1 1 d . . .
C4 C 0.56282(16) 0.69928(14) 0.62769(15) 0.0588(10) Uani 1 1 d . . .
H4 H 0.5857 0.6969 0.6703 0.071 Uiso 1 1 calc R . .
C5 C 0.59138(15) 0.71687(15) 0.59593(15) 0.0565(9) Uani 1 1 d . . .
C6 C 0.55756(15) 0.71877(14) 0.53256(15) 0.0529(9) Uani 1 1 d . . .
C7 C 0.47268(17) 0.67005(15) 0.63774(16) 0.0607(10) Uani 1 1 d . . .
H7 H 0.4294 0.6618 0.6096 0.073 Uiso 1 1 calc R . .
C8 C 0.5019(2) 0.62669(18) 0.67673(19) 0.0796(13) Uani 1 1 d . . .
H8A H 0.5015 0.6001 0.6513 0.119 Uiso 1 1 calc R . .
H8B H 0.4792 0.6177 0.6978 0.119 Uiso 1 1 calc R . .
H8C H 0.5439 0.6342 0.7063 0.119 Uiso 1 1 calc R . .
C9 C 0.4729(2) 0.71203(19) 0.6767(2) 0.0797(13) Uani 1 1 d . . .
H9A H 0.5148 0.7220 0.7033 0.120 Uiso 1 1 calc R . .
H9B H 0.4539 0.7022 0.7011 0.120 Uiso 1 1 calc R . .
H9C H 0.4501 0.7388 0.6506 0.120 Uiso 1 1 calc R . .
C10 C 0.65784(16) 0.73227(16) 0.63085(16) 0.0626(10) Uani 1 1 d . . .
H10 H 0.6694 0.7467 0.6015 0.075 Uiso 1 1 calc R . .
C11 C 0.69960(18) 0.68953(17) 0.66082(19) 0.0729(12) Uani 1 1 d . . .
H11A H 0.7419 0.7003 0.6813 0.109 Uiso 1 1 calc R . .
H11B H 0.6941 0.6658 0.6301 0.109 Uiso 1 1 calc R . .
H11C H 0.6895 0.6751 0.6903 0.109 Uiso 1 1 calc R . .
C12 C 0.66737(19) 0.77015(18) 0.67843(18) 0.0783(13) Uani 1 1 d . . .
H12A H 0.6582 0.7563 0.7089 0.117 Uiso 1 1 calc R . .
H12B H 0.6403 0.7973 0.6590 0.117 Uiso 1 1 calc R . .
H12C H 0.7096 0.7811 0.6978 0.117 Uiso 1 1 calc R . .
C13 C 0.40442(14) 0.67160(14) 0.50174(14) 0.0496(8) Uani 1 1 d . . .
C14 C 0.35793(15) 0.70606(13) 0.48120(16) 0.0526(9) Uani 1 1 d . . .
C15 C 0.29791(17) 0.69224(15) 0.44361(19) 0.0638(10) Uani 1 1 d . . .
H15 H 0.2668 0.7158 0.4297 0.077 Uiso 1 1 calc R . .
C16 C 0.28239(16) 0.64497(15) 0.42601(18) 0.0649(10) Uani 1 1 d . . .
C17 C 0.32890(17) 0.61099(14) 0.44872(17) 0.0606(10) Uani 1 1 d . . .
H17 H 0.3191 0.5785 0.4374 0.073 Uiso 1 1 calc R . .
C18 C 0.38906(15) 0.62316(14) 0.48739(14) 0.0512(8) Uani 1 1 d . . .
C19 C 0.37162(17) 0.75811(15) 0.50288(18) 0.0617(10) Uani 1 1 d . . .
H19 H 0.4166 0.7611 0.5284 0.074 Uiso 1 1 calc R . .
C20 C 0.3525(2) 0.79283(16) 0.4517(2) 0.0854(14) Uani 1 1 d . . .
H20A H 0.3724 0.7845 0.4276 0.128 Uiso 1 1 calc R . .
H20B H 0.3644 0.8252 0.4678 0.128 Uiso 1 1 calc R . .
H20C H 0.3084 0.7914 0.4263 0.128 Uiso 1 1 calc R . .
C21 C 0.3424(2) 0.7702(2) 0.5433(3) 0.0946(17) Uani 1 1 d . . .
H21A H 0.3491 0.8040 0.5546 0.142 Uiso 1 1 calc R . .
H21B H 0.3609 0.7504 0.5797 0.142 Uiso 1 1 calc R . .
H21C H 0.2987 0.7637 0.5211 0.142 Uiso 1 1 calc R . .
C22 C 0.21741(19) 0.62913(18) 0.3857(2) 0.0826(14) Uani 1 1 d . . .
H22 H 0.2217 0.6008 0.3639 0.099 Uiso 1 1 calc R . .
C23 C 0.18085(17) 0.66244(17) 0.33759(18) 0.0693(11) Uani 1 1 d . . .
H23A H 0.1422 0.6473 0.3099 0.104 Uiso 1 1 calc R . .
H23B H 0.2027 0.6711 0.3155 0.104 Uiso 1 1 calc R . .
H23C H 0.1731 0.6913 0.3549 0.104 Uiso 1 1 calc R . .
C24 C 0.1896(2) 0.6102(4) 0.4185(3) 0.157(4) Uani 1 1 d . . .
H24A H 0.1767 0.6365 0.4355 0.235 Uiso 1 1 calc R . .
H24B H 0.2186 0.5899 0.4512 0.235 Uiso 1 1 calc R . .
H24C H 0.1541 0.5912 0.3915 0.235 Uiso 1 1 calc R . .
C25 C 0.43661(16) 0.58386(14) 0.51269(16) 0.0547(9) Uani 1 1 d . . .
H25 H 0.4720 0.5966 0.5498 0.066 Uiso 1 1 calc R . .
C26 C 0.45946(19) 0.57003(15) 0.46823(18) 0.0640(10) Uani 1 1 d . . .
H26A H 0.4250 0.5603 0.4298 0.096 Uiso 1 1 calc R . .
H26B H 0.4882 0.5434 0.4849 0.096 Uiso 1 1 calc R . .
H26C H 0.4798 0.5975 0.4616 0.096 Uiso 1 1 calc R . .
C27 C 0.4145(2) 0.53878(15) 0.5306(2) 0.0688(11) Uani 1 1 d . . .
H27A H 0.4033 0.5467 0.5618 0.103 Uiso 1 1 calc R . .
H27B H 0.4469 0.5148 0.5462 0.103 Uiso 1 1 calc R . .
H27C H 0.3790 0.5259 0.4952 0.103 Uiso 1 1 calc R . .
C28 C 0.58674(15) 0.73852(14) 0.49668(15) 0.0526(9) Uani 1 1 d . A .
C29 C 0.61083(16) 0.70666(14) 0.46990(15) 0.0549(9) Uani 1 1 d . . .
C30 C 0.63527(17) 0.72570(17) 0.43523(17) 0.0621(10) Uani 1 1 d . A .
H30 H 0.6514 0.7045 0.4171 0.075 Uiso 1 1 calc R . .
C31 C 0.63692(18) 0.77463(17) 0.42613(17) 0.0664(11) Uani 1 1 d D . .
C32 C 0.61470(18) 0.80479(16) 0.45461(18) 0.0660(11) Uani 1 1 d . A .
H32 H 0.6163 0.8383 0.4496 0.079 Uiso 1 1 calc R . .
C33 C 0.59037(16) 0.78803(15) 0.48996(16) 0.0596(10) Uani 1 1 d . . .
C34 C 0.61286(17) 0.65310(15) 0.47998(17) 0.0600(10) Uani 1 1 d . . .
H34 H 0.5982 0.6467 0.5098 0.072 Uiso 1 1 calc R . .
C35 C 0.57197(19) 0.62557(15) 0.42226(18) 0.0654(10) Uani 1 1 d . . .
H35A H 0.5299 0.6363 0.4065 0.098 Uiso 1 1 calc R . .
H35B H 0.5745 0.5913 0.4312 0.098 Uiso 1 1 calc R . .
H35C H 0.5853 0.6315 0.3921 0.098 Uiso 1 1 calc R . .
C36 C 0.6780(2) 0.63407(19) 0.5065(2) 0.0823(13) Uani 1 1 d . . .
H36A H 0.6925 0.6380 0.4769 0.123 Uiso 1 1 calc R . .
H36B H 0.6787 0.6001 0.5163 0.123 Uiso 1 1 calc R . .
H36C H 0.7044 0.6520 0.5432 0.123 Uiso 1 1 calc R . .
C37 C 0.66425(19) 0.79551(18) 0.38800(19) 0.0789(13) Uani 0.60 1 d PD A 1
H37 H 0.6713 0.8301 0.3990 0.095 Uiso 0.60 1 calc PR A 1
C38 C 0.6237(3) 0.7944(4) 0.3229(3) 0.085(2) Uani 0.60 1 d PD A 1
H38A H 0.6449 0.8073 0.3019 0.128 Uiso 0.60 1 calc PR A 1
H38B H 0.5876 0.8137 0.3131 0.128 Uiso 0.60 1 calc PR A 1
H38C H 0.6115 0.7613 0.3099 0.128 Uiso 0.60 1 calc PR A 1
C39 C 0.7254(4) 0.7753(4) 0.4037(4) 0.099(3) Uani 0.60 1 d PD A 1
H39A H 0.7207 0.7424 0.3889 0.149 Uiso 0.60 1 calc PR A 1
H39B H 0.7511 0.7756 0.4476 0.149 Uiso 0.60 1 calc PR A 1
H39C H 0.7443 0.7947 0.3849 0.149 Uiso 0.60 1 calc PR A 1
C37A C 0.66425(19) 0.79551(18) 0.38800(19) 0.0789(13) Uani 0.40 1 d PD A 2
H37A H 0.6392 0.8243 0.3674 0.095 Uiso 0.40 1 calc PR A 2
C38A C 0.6575(5) 0.7626(4) 0.3396(5) 0.085(2) Uani 0.40 1 d PD A 2
H38D H 0.6763 0.7767 0.3170 0.128 Uiso 0.40 1 calc PR A 2
H38E H 0.6143 0.7570 0.3123 0.128 Uiso 0.40 1 calc PR A 2
H38F H 0.6773 0.7321 0.3573 0.128 Uiso 0.40 1 calc PR A 2
C39A C 0.7251(6) 0.8128(7) 0.4254(5) 0.125(7) Uani 0.40 1 d PD A 2
H39D H 0.7494 0.7878 0.4539 0.188 Uiso 0.40 1 calc PR A 2
H39E H 0.7239 0.8411 0.4477 0.188 Uiso 0.40 1 calc PR A 2
H39F H 0.7435 0.8213 0.4000 0.188 Uiso 0.40 1 calc PR A 2
C40 C 0.57040(18) 0.82288(15) 0.52345(18) 0.0674(11) Uani 1 1 d . A .
H40 H 0.5665 0.8044 0.5553 0.081 Uiso 1 1 calc R . .
C41 C 0.5091(3) 0.8440(2) 0.4820(2) 0.115(2) Uani 1 1 d . . .
H41A H 0.5107 0.8603 0.4484 0.173 Uiso 1 1 calc R A .
H41B H 0.4980 0.8670 0.5044 0.173 Uiso 1 1 calc R . .
H41C H 0.4787 0.8185 0.4662 0.173 Uiso 1 1 calc R . .
C42 C 0.6172(3) 0.8630(2) 0.5551(3) 0.117(2) Uani 1 1 d . . .
H42A H 0.6229 0.8813 0.5250 0.176 Uiso 1 1 calc R A .
H42B H 0.6561 0.8490 0.5843 0.176 Uiso 1 1 calc R . .
H42C H 0.6025 0.8844 0.5761 0.176 Uiso 1 1 calc R . .
C43 C 0.36831(14) 0.64701(13) 0.28761(14) 0.0466(8) Uani 1 1 d . . .
C44 C 0.36162(15) 0.68981(13) 0.25639(15) 0.0500(8) Uani 1 1 d . . .
C45 C 0.33867(19) 0.68915(15) 0.19382(17) 0.0603(10) Uani 1 1 d . . .
H45 H 0.3354 0.7183 0.1732 0.072 Uiso 1 1 calc R . .
C46 C 0.32070(19) 0.64711(15) 0.16157(17) 0.0653(10) Uani 1 1 d . . .
H46 H 0.3041 0.6473 0.1190 0.078 Uiso 1 1 calc R . .
C47 C 0.32723(18) 0.60442(15) 0.19227(16) 0.0637(10) Uani 1 1 d . . .
H47 H 0.3158 0.5753 0.1703 0.076 Uiso 1 1 calc R . .
C48 C 0.35002(15) 0.60345(13) 0.25413(15) 0.0527(8) Uani 1 1 d . . .
C49 C 0.37879(16) 0.73673(13) 0.28930(15) 0.0527(9) Uani 1 1 d . . .
C50 C 0.33608(17) 0.76390(14) 0.29681(16) 0.0585(9) Uani 1 1 d . . .
C51 C 0.3483(2) 0.81122(15) 0.31422(19) 0.0708(11) Uani 1 1 d . . .
H51 H 0.3187 0.8298 0.3182 0.085 Uiso 1 1 calc R . .
C52 C 0.4040(2) 0.83255(16) 0.32627(19) 0.0768(13) Uani 1 1 d . . .
C53 C 0.44772(19) 0.80348(16) 0.32542(18) 0.0702(12) Uani 1 1 d . . .
H53 H 0.4869 0.8164 0.3375 0.084 Uiso 1 1 calc R . .
C54 C 0.43674(16) 0.75548(15) 0.30737(16) 0.0589(10) Uani 1 1 d . . .
C55 C 0.27435(17) 0.74332(15) 0.28201(18) 0.0611(10) Uani 1 1 d . . .
H55A H 0.2621 0.7555 0.3114 0.073 Uiso 1 1 calc R . .
H55B H 0.2774 0.7081 0.2858 0.073 Uiso 1 1 calc R . .
C56 C 0.4124(3) 0.88563(18) 0.3403(3) 0.117(2) Uani 1 1 d . . .
H56A H 0.4552 0.8941 0.3557 0.176 Uiso 1 1 calc R . .
H56B H 0.4001 0.8932 0.3708 0.176 Uiso 1 1 calc R . .
H56C H 0.3874 0.9039 0.3035 0.176 Uiso 1 1 calc R . .
C57 C 0.48451(17) 0.72590(18) 0.3034(2) 0.0757(13) Uani 1 1 d . . .
H57A H 0.4857 0.6941 0.3202 0.114 Uiso 1 1 calc R . .
H57B H 0.5241 0.7414 0.3263 0.114 Uiso 1 1 calc R . .
H57C H 0.4750 0.7229 0.2611 0.114 Uiso 1 1 calc R . .
C58 C 0.35670(16) 0.55783(13) 0.28695(15) 0.0520(8) Uani 1 1 d . . .
C59 C 0.41038(17) 0.53055(15) 0.30952(18) 0.0613(10) Uani 1 1 d . . .
C60 C 0.41543(19) 0.48980(15) 0.34192(19) 0.0697(11) Uani 1 1 d . . .
H60 H 0.4519 0.4718 0.3572 0.084 Uiso 1 1 calc R . .
C61 C 0.36957(19) 0.47374(14) 0.35338(19) 0.0671(11) Uani 1 1 d . . .
C62 C 0.31655(19) 0.50044(15) 0.32995(18) 0.0640(10) Uani 1 1 d . . .
H62 H 0.2843 0.4901 0.3369 0.077 Uiso 1 1 calc R . .
C63 C 0.30899(16) 0.54159(14) 0.29689(16) 0.0540(9) Uani 1 1 d . . .
C64 C 0.46170(19) 0.54713(18) 0.2985(2) 0.0797(13) Uani 1 1 d . . .
H64A H 0.4979 0.5278 0.3227 0.120 Uiso 1 1 calc R . .
H64B H 0.4706 0.5808 0.3102 0.120 Uiso 1 1 calc R . .
H64C H 0.4498 0.5436 0.2557 0.120 Uiso 1 1 calc R . .
C65 C 0.3779(2) 0.43033(17) 0.3912(3) 0.0947(16) Uani 1 1 d . . .
H65A H 0.3973 0.4050 0.3795 0.142 Uiso 1 1 calc R . .
H65B H 0.3383 0.4192 0.3850 0.142 Uiso 1 1 calc R . .
H65C H 0.4037 0.4383 0.4338 0.142 Uiso 1 1 calc R . .
C66 C 0.25021(19) 0.56962(17) 0.2707(2) 0.0727(11) Uani 1 1 d . . .
H66A H 0.2226 0.5551 0.2834 0.109 Uiso 1 1 calc R . .
H66B H 0.2313 0.5693 0.2266 0.109 Uiso 1 1 calc R . .
H66C H 0.2587 0.6027 0.2851 0.109 Uiso 1 1 calc R . .
C71 C 0.7834(8) 0.9230(7) 0.2962(10) 0.155(6) Uiso 0.48 1 d PD B -1
H71A H 0.7955 0.9547 0.3147 0.233 Uiso 0.48 1 calc PR B -1
H71B H 0.7778 0.9239 0.2551 0.233 Uiso 0.48 1 calc PR B -1
H71C H 0.8151 0.8997 0.3201 0.233 Uiso 0.48 1 calc PR B -1
C72 C 0.7252(7) 0.9086(5) 0.2946(8) 0.136(5) Uiso 0.48 1 d PD B -1
H72A H 0.7300 0.8771 0.3142 0.163 Uiso 0.48 1 calc PR B -1
H72B H 0.6926 0.9061 0.2523 0.163 Uiso 0.48 1 calc PR B -1
C73 C 0.7083(8) 0.9467(6) 0.3281(9) 0.135(5) Uiso 0.48 1 d PDU B -1
H73A H 0.7400 0.9482 0.3709 0.162 Uiso 0.48 1 calc PR B -1
H73B H 0.7056 0.9785 0.3098 0.162 Uiso 0.48 1 calc PR B -1
C74 C 0.6474(6) 0.9337(5) 0.3239(7) 0.109(4) Uiso 0.48 1 d PD B -1
H74A H 0.6161 0.9365 0.2811 0.131 Uiso 0.48 1 calc PR B -1
H74B H 0.6492 0.8996 0.3352 0.131 Uiso 0.48 1 calc PR B -1
C75 C 0.6268(9) 0.9599(7) 0.3586(10) 0.171(7) Uiso 0.48 1 d PD B -1
H75A H 0.6278 0.9945 0.3509 0.205 Uiso 0.48 1 calc PR B -1
H75B H 0.6542 0.9541 0.4020 0.205 Uiso 0.48 1 calc PR B -1
C76 C 0.5613(8) 0.9451(7) 0.3426(10) 0.156(7) Uiso 0.48 1 d PDU B -1
H76A H 0.5488 0.9178 0.3149 0.234 Uiso 0.48 1 calc PR B -1
H76B H 0.5337 0.9720 0.3232 0.234 Uiso 0.48 1 calc PR B -1
H76C H 0.5600 0.9362 0.3794 0.234 Uiso 0.48 1 calc PR B -1
C71A C 0.7640(16) 0.9044(12) 0.2861(17) 0.155(6) Uiso 0.27 1 d PD C -2
H71D H 0.7889 0.8776 0.3104 0.233 Uiso 0.27 1 calc PR C -2
H71E H 0.7848 0.9205 0.2666 0.233 Uiso 0.27 1 calc PR C -2
H71F H 0.7247 0.8923 0.2552 0.233 Uiso 0.27 1 calc PR C -2
C72A C 0.7532(11) 0.9429(9) 0.3302(12) 0.123(8) Uiso 0.27 1 d PD C -2
H72C H 0.7823 0.9372 0.3732 0.147 Uiso 0.27 1 calc PR C -2
H72D H 0.7576 0.9763 0.3198 0.147 Uiso 0.27 1 calc PR C -2
C73A C 0.6907(12) 0.9331(12) 0.3174(15) 0.124(7) Uiso 0.27 1 d PDU C -2
H73C H 0.6634 0.9443 0.2759 0.149 Uiso 0.27 1 calc PR C -2
H73D H 0.6860 0.8980 0.3174 0.149 Uiso 0.27 1 calc PR C -2
C74A C 0.6688(9) 0.9530(9) 0.3561(12) 0.110(7) Uiso 0.27 1 d PD C -2
H74C H 0.6773 0.9878 0.3612 0.132 Uiso 0.27 1 calc PR C -2
H74D H 0.6897 0.9377 0.3963 0.132 Uiso 0.27 1 calc PR C -2
C75A C 0.5977(12) 0.9439(13) 0.3260(16) 0.162(12) Uiso 0.27 1 d PD C -2
H75C H 0.5773 0.9583 0.2853 0.194 Uiso 0.27 1 calc PR C -2
H75D H 0.5896 0.9091 0.3217 0.194 Uiso 0.27 1 calc PR C -2
C76A C 0.5724(11) 0.9651(11) 0.3637(14) 0.129(9) Uiso 0.27 1 d PDU C -2
H76D H 0.5646 0.9396 0.3858 0.193 Uiso 0.27 1 calc PR C -2
H76E H 0.5344 0.9817 0.3377 0.193 Uiso 0.27 1 calc PR C -2
H76F H 0.6017 0.9878 0.3925 0.193 Uiso 0.27 1 calc PR C -2
C81 C 0.1761(10) 0.4673(6) 0.3701(9) 0.175(8) Uiso 0.50 1 d PD D 1
H81A H 0.1581 0.4934 0.3410 0.262 Uiso 0.50 1 calc PR D 1
H81B H 0.2192 0.4738 0.3965 0.262 Uiso 0.50 1 calc PR D 1
H81C H 0.1553 0.4646 0.3944 0.262 Uiso 0.50 1 calc PR D 1
C82 C 0.1693(5) 0.4210(5) 0.3366(6) 0.131(5) Uiso 0.50 1 d PD D 1
H82A H 0.2002 0.4197 0.3228 0.157 Uiso 0.50 1 calc PR D 1
H82B H 0.1768 0.3938 0.3644 0.157 Uiso 0.50 1 calc PR D 1
C83 C 0.1075(5) 0.4161(5) 0.2834(6) 0.125(4) Uiso 0.50 1 d PD D 1
H83A H 0.0777 0.4176 0.2987 0.150 Uiso 0.50 1 calc PR D 1
H83B H 0.1005 0.4447 0.2578 0.150 Uiso 0.50 1 calc PR D 1
C84 C 0.0919(9) 0.3733(6) 0.2433(8) 0.209(9) Uiso 0.50 1 d PD D 1
H84A H 0.1147 0.3758 0.2204 0.251 Uiso 0.50 1 calc PR D 1
H84B H 0.1074 0.3447 0.2694 0.251 Uiso 0.50 1 calc PR D 1
C85 C 0.0272(10) 0.3642(11) 0.1991(10) 0.285(15) Uiso 0.50 1 d PD D 1
H85A H 0.0066 0.3899 0.2095 0.342 Uiso 0.50 1 calc PR D 1
H85B H 0.0190 0.3347 0.2157 0.342 Uiso 0.50 1 calc PR D 1
C86 C -0.0144(10) 0.3582(8) 0.1335(9) 0.220(10) Uiso 0.50 1 d PD D 1
H86A H -0.0347 0.3886 0.1163 0.330 Uiso 0.50 1 calc PR D 1
H86B H -0.0450 0.3339 0.1274 0.330 Uiso 0.50 1 calc PR D 1
H86C H 0.0089 0.3481 0.1134 0.330 Uiso 0.50 1 calc PR D 1
C1A C 0.2458(18) 0.4758(15) 0.5174(12) 0.26(3) Uiso 0.25 1 d PD E -2
H1A1 H 0.2498 0.4447 0.5017 0.396 Uiso 0.50 2 calc SPR E -2
H1A2 H 0.2491 0.5014 0.4927 0.396 Uiso 0.25 1 calc PR E -2
H1A3 H 0.2062 0.4777 0.5162 0.396 Uiso 0.25 1 calc PR E -2
C2A C 0.2937(13) 0.4811(10) 0.5794(11) 0.150(11) Uiso 0.25 1 d PD E -2
H2A1 H 0.3309 0.4892 0.5769 0.180 Uiso 0.25 1 calc PR E -2
H2A2 H 0.2831 0.5098 0.5953 0.180 Uiso 0.25 1 calc PR E -2
C3A C 0.3111(11) 0.4462(10) 0.6246(10) 0.112(8) Uiso 0.25 1 d PD E -2
H3A1 H 0.3222 0.4169 0.6101 0.134 Uiso 0.25 1 calc PR E -2
H3A2 H 0.2752 0.4384 0.6296 0.134 Uiso 0.25 1 calc PR E -2
C4A C 0.3628(13) 0.4580(11) 0.6859(11) 0.162(12) Uiso 0.25 1 d PD E -2
H4A1 H 0.3491 0.4527 0.7163 0.195 Uiso 0.25 1 calc PR E -2
H4A2 H 0.3965 0.4354 0.6949 0.195 Uiso 0.25 1 calc PR E -2
C5A C 0.3863(17) 0.5064(12) 0.6930(16) 0.23(2) Uiso 0.25 1 d PD E -2
H5A1 H 0.3534 0.5289 0.6870 0.281 Uiso 0.25 1 calc PR E -2
H5A2 H 0.3971 0.5125 0.6607 0.281 Uiso 0.25 1 calc PR E -2
C6A C 0.441(2) 0.5174(17) 0.753(2) 0.29(3) Uiso 0.25 1 d PD E -2
H6A1 H 0.4442 0.4936 0.7825 0.436 Uiso 0.25 1 calc PR E -2
H6A2 H 0.4362 0.5493 0.7661 0.436 Uiso 0.25 1 calc PR E -2
H6A3 H 0.4775 0.5166 0.7481 0.436 Uiso 0.25 1 calc PR E -2
C11A C 0.3261(14) 0.4824(17) 0.844(2) 0.34(4) Uiso 0.25 1 d PD F -3
H11D H 0.3199 0.4868 0.8791 0.512 Uiso 0.25 1 calc PR F -3
H11E H 0.3094 0.4514 0.8252 0.512 Uiso 0.25 1 calc PR F -3
H11F H 0.3054 0.5080 0.8146 0.512 Uiso 0.25 1 calc PR F -3
C12A C 0.3932(14) 0.4839(13) 0.8634(12) 0.184(15) Uiso 0.25 1 d PD F -3
H12D H 0.4045 0.4550 0.8483 0.220 Uiso 0.25 1 calc PR F -3
H12E H 0.4020 0.5121 0.8453 0.220 Uiso 0.25 1 calc PR F -3
C13A C 0.4305(12) 0.4861(12) 0.9301(13) 0.216(19) Uiso 0.25 1 d PD F -3
H13A H 0.4193 0.5156 0.9441 0.260 Uiso 0.25 1 calc PR F -3
H13B H 0.4190 0.4588 0.9474 0.260 Uiso 0.25 1 calc PR F -3
C14A C 0.4966(12) 0.4857(13) 0.9552(12) 0.192(16) Uiso 0.25 1 d PD F -3
H14A H 0.5082 0.5118 0.9364 0.230 Uiso 0.25 1 calc PR F -3
H14B H 0.5085 0.4552 0.9439 0.230 Uiso 0.25 1 calc PR F -3
C15A C 0.5318(12) 0.4912(12) 1.0226(12) 0.155(12) Uiso 0.25 1 d PD F -3
H15A H 0.5197 0.4659 1.0422 0.186 Uiso 0.25 1 calc PR F -3
H15B H 0.5225 0.5226 1.0344 0.186 Uiso 0.25 1 calc PR F -3
C16A C 0.5995(12) 0.4877(15) 1.0439(17) 0.220(19) Uiso 0.25 1 d PD F -3
H16A H 0.6087 0.4565 1.0325 0.330 Uiso 0.25 1 calc PR F -3
H16B H 0.6219 0.4912 1.0878 0.330 Uiso 0.25 1 calc PR F -3
H16C H 0.6116 0.5131 1.0250 0.330 Uiso 0.25 1 calc PR F -3
C21A C 0.3626(14) 0.565(2) -0.0321(18) 0.37(7) Uiso 0.25 1 d PD G -1
H21D H 0.3442 0.5906 -0.0621 0.554 Uiso 0.25 1 calc PR G -1
H21E H 0.3806 0.5411 -0.0470 0.554 Uiso 0.25 1 calc PR G -1
H21F H 0.3942 0.5788 0.0057 0.554 Uiso 0.25 1 calc PR G -1
C22A C 0.3157(14) 0.5426(11) -0.0212(16) 0.152(12) Uiso 0.25 1 d PD G -1
H22A H 0.3354 0.5176 0.0100 0.183 Uiso 0.25 1 calc PR G -1
H22B H 0.2865 0.5264 -0.0588 0.183 Uiso 0.25 1 calc PR G -1
C23A C 0.2809(13) 0.5742(10) -0.0017(15) 0.133(10) Uiso 0.25 1 d PD G -1
H23D H 0.2581 0.5978 -0.0339 0.160 Uiso 0.25 1 calc PR G -1
H23E H 0.3096 0.5920 0.0347 0.160 Uiso 0.25 1 calc PR G -1
C24A C 0.2372(15) 0.5472(11) 0.0120(19) 0.185(17) Uiso 0.25 1 d PD G -1
H24D H 0.2123 0.5266 -0.0231 0.222 Uiso 0.25 1 calc PR G -1
H24E H 0.2612 0.5258 0.0466 0.222 Uiso 0.25 1 calc PR G -1
C25A C 0.1966(17) 0.5744(14) 0.026(2) 0.22(2) Uiso 0.25 1 d PD G -1
H25A H 0.1745 0.5970 -0.0078 0.264 Uiso 0.25 1 calc PR G -1
H25B H 0.2218 0.5937 0.0622 0.264 Uiso 0.25 1 calc PR G -1
C26A C 0.1510(19) 0.549(2) 0.037(2) 0.26(3) Uiso 0.25 1 d PD G -1
H26D H 0.1293 0.5257 0.0041 0.393 Uiso 0.25 1 calc PR G -1
H26E H 0.1221 0.5718 0.0378 0.393 Uiso 0.25 1 calc PR G -1
H26F H 0.1715 0.5318 0.0752 0.393 Uiso 0.25 1 calc PR G -1

loop_
_atom_site_aniso_label
_atom_site_aniso_U_11
_atom_site_aniso_U_22
_atom_site_aniso_U_33
_atom_site_aniso_U_23
_atom_site_aniso_U_13
_atom_site_aniso_U_12
Mn1 0.0367(3) 0.0671(4) 0.0262(3) -0.0022(2) 0.0040(2) 0.0012(2)
N1 0.0454(16) 0.066(2) 0.0286(15) 0.0008(14) 0.0087(12) 0.0005(14)
C1 0.0384(17) 0.071(2) 0.0272(16) -0.0040(15) 0.0074(14) 0.0047(15)
C2 0.0390(17) 0.072(2) 0.0317(18) -0.0056(16) 0.0105(14) 0.0081(15)
C3 0.0448(19) 0.082(2) 0.0284(17) -0.0048(16) 0.0125(15) 0.0057(17)
C4 0.0443(19) 0.097(3) 0.0242(17) -0.0034(17) 0.0073(15) 0.0027(18)
C5 0.0379(18) 0.087(3) 0.0305(18) -0.0092(18) 0.0050(15) 0.0034(17)
C6 0.0401(17) 0.077(2) 0.0313(18) -0.0036(17) 0.0091(15) 0.0058(16)
C7 0.052(2) 0.091(3) 0.0328(19) -0.0111(19) 0.0153(16) -0.0042(19)
C8 0.080(3) 0.111(4) 0.047(2) 0.011(2) 0.029(2) 0.009(3)
C9 0.077(3) 0.117(4) 0.057(3) -0.028(3) 0.042(2) -0.020(3)
C10 0.0382(18) 0.104(3) 0.0300(18) -0.0042(19) 0.0035(15) -0.0027(19)
C11 0.042(2) 0.115(4) 0.041(2) 0.007(2) 0.0032(17) -0.001(2)
C12 0.056(2) 0.117(4) 0.037(2) -0.018(2) 0.0020(18) -0.013(2)
C13 0.0367(17) 0.075(2) 0.0276(17) -0.0016(16) 0.0077(14) 0.0055(16)
C14 0.0382(17) 0.069(2) 0.042(2) -0.0012(17) 0.0117(15) 0.0018(15)
C15 0.043(2) 0.072(3) 0.060(2) 0.005(2) 0.0108(18) 0.0089(17)
C16 0.043(2) 0.075(3) 0.052(2) 0.008(2) 0.0027(17) -0.0008(18)
C17 0.054(2) 0.066(2) 0.041(2) 0.0021(17) 0.0058(17) -0.0023(18)
C18 0.0449(18) 0.069(2) 0.0290(17) 0.0012(16) 0.0094(15) 0.0054(16)
C19 0.0415(19) 0.081(3) 0.052(2) -0.008(2) 0.0138(17) 0.0059(17)
C20 0.084(3) 0.067(3) 0.066(3) -0.002(2) 0.004(2) 0.006(2)
C21 0.069(3) 0.116(4) 0.109(4) -0.044(3) 0.052(3) -0.013(3)
C22 0.049(2) 0.088(3) 0.077(3) 0.018(3) 0.003(2) -0.010(2)
C23 0.045(2) 0.095(3) 0.049(2) 0.002(2) 0.0072(18) -0.0092(19)
C24 0.049(3) 0.289(10) 0.091(4) 0.084(6) 0.000(3) -0.023(4)
C25 0.050(2) 0.070(2) 0.0346(19) 0.0038(17) 0.0125(16) 0.0096(17)
C26 0.071(3) 0.071(3) 0.053(2) 0.0121(19) 0.032(2) 0.017(2)
C27 0.068(3) 0.079(3) 0.060(3) 0.020(2) 0.030(2) 0.018(2)
C28 0.0364(17) 0.082(3) 0.0270(17) 0.0007(16) 0.0054(14) -0.0002(16)
C29 0.0418(18) 0.082(3) 0.0325(18) 0.0041(17) 0.0110(15) 0.0053(17)
C30 0.048(2) 0.095(3) 0.040(2) -0.001(2) 0.0184(17) -0.0011(19)
C31 0.054(2) 0.099(3) 0.036(2) 0.005(2) 0.0132(18) -0.011(2)
C32 0.054(2) 0.081(3) 0.042(2) 0.002(2) 0.0059(18) -0.0044(19)
C33 0.0404(19) 0.081(3) 0.036(2) -0.0012(18) 0.0012(16) -0.0049(17)
C34 0.051(2) 0.086(3) 0.042(2) 0.0075(19) 0.0215(17) 0.0101(19)
C35 0.067(2) 0.076(3) 0.057(2) 0.002(2) 0.033(2) 0.009(2)
C36 0.060(3) 0.110(4) 0.070(3) 0.016(3) 0.026(2) 0.025(2)
C37 0.070(3) 0.110(4) 0.051(3) 0.011(2) 0.024(2) -0.013(2)
C38 0.062(4) 0.132(7) 0.063(4) 0.016(4) 0.031(4) -0.013(3)
C39 0.061(5) 0.168(10) 0.065(6) 0.029(6) 0.027(5) 0.001(6)
C37A 0.070(3) 0.110(4) 0.051(3) 0.011(2) 0.024(2) -0.013(2)
C38A 0.062(4) 0.132(7) 0.063(4) 0.016(4) 0.031(4) -0.013(3)
C39A 0.102(11) 0.194(18) 0.055(8) -0.009(10) 0.017(8) -0.098(12)
C40 0.059(2) 0.074(3) 0.047(2) -0.013(2) 0.0073(19) -0.0042(19)
C41 0.094(4) 0.139(5) 0.071(3) -0.029(3) 0.005(3) 0.044(4)
C42 0.114(5) 0.122(5) 0.098(4) -0.054(4) 0.037(4) -0.039(4)
C43 0.0377(16) 0.067(2) 0.0280(16) 0.0011(15) 0.0097(13) 0.0027(15)
C44 0.0421(18) 0.068(2) 0.0292(17) 0.0020(16) 0.0085(15) -0.0025(15)
C45 0.066(2) 0.071(3) 0.036(2) 0.0062(18) 0.0180(18) -0.0032(19)
C46 0.075(3) 0.085(3) 0.0291(19) -0.0013(19) 0.0190(18) -0.002(2)
C47 0.071(3) 0.075(3) 0.037(2) -0.0066(19) 0.0194(19) 0.000(2)
C48 0.0480(19) 0.069(2) 0.0323(18) -0.0036(16) 0.0119(15) 0.0012(16)
C49 0.0475(19) 0.064(2) 0.0320(18) 0.0061(16) 0.0069(15) -0.0036(16)
C50 0.054(2) 0.069(2) 0.038(2) -0.0031(17) 0.0103(17) -0.0068(18)
C51 0.065(3) 0.072(3) 0.051(2) -0.002(2) 0.008(2) -0.004(2)
C52 0.070(3) 0.065(3) 0.052(2) 0.002(2) -0.006(2) -0.009(2)
C53 0.050(2) 0.088(3) 0.042(2) 0.018(2) -0.0029(17) -0.015(2)
C54 0.0456(19) 0.075(3) 0.0343(19) 0.0101(17) 0.0017(15) -0.0110(18)
C55 0.058(2) 0.068(2) 0.048(2) 0.0000(18) 0.0179(19) -0.0031(18)
C56 0.089(4) 0.072(3) 0.104(4) 0.007(3) -0.024(3) -0.018(3)
C57 0.044(2) 0.108(3) 0.063(3) 0.021(2) 0.016(2) -0.005(2)
C58 0.053(2) 0.060(2) 0.0321(18) -0.0044(15) 0.0117(16) 0.0022(16)
C59 0.053(2) 0.071(3) 0.050(2) -0.008(2) 0.0169(18) 0.0019(18)
C60 0.057(2) 0.067(3) 0.060(3) -0.007(2) 0.007(2) 0.0092(19)
C61 0.062(2) 0.059(2) 0.057(2) -0.0046(19) 0.010(2) -0.0012(19)
C62 0.066(2) 0.067(2) 0.051(2) -0.002(2) 0.0217(19) -0.007(2)
C63 0.052(2) 0.068(2) 0.0369(19) -0.0036(17) 0.0172(16) 0.0070(17)
C64 0.049(2) 0.103(3) 0.077(3) -0.001(3) 0.022(2) 0.003(2)
C65 0.088(3) 0.077(3) 0.089(4) 0.017(3) 0.019(3) 0.003(3)
C66 0.060(2) 0.099(3) 0.057(2) 0.014(2) 0.025(2) 0.017(2)

loop_
_atom_type_symbol
_atom_type_description
_atom_type_scat_dispersion_real
_atom_type_scat_dispersion_imag
_atom_type_scat_source
C C 0.0033 0.0016 'International Tables Vol C Tables 4.2.6.8 and 6.1.1.4'
H H 0.0000 0.0000 'International Tables Vol C Tables 4.2.6.8 and 6.1.1.4'
N N 0.0061 0.0033 'International Tables Vol C Tables 4.2.6.8 and 6.1.1.4'
Mn Mn 0.3368 0.7283 'International Tables Vol C Tables 4.2.6.8 and 6.1.1.4'

loop_
_geom_angle_atom_site_label_1
_geom_angle_atom_site_label_2
_geom_angle_atom_site_label_3
_geom_angle
_geom_angle_site_symmetry_1
_geom_angle_site_symmetry_3
N1 Mn1 C1 138.01(14) . .
C43 N1 Mn1 132.0(3) . .
C43 N1 H1 113(3) . .
Mn1 N1 H1 115(3) . .
C2 C1 C6 117.9(3) . .
C2 C1 Mn1 111.2(2) . .
C6 C1 Mn1 130.7(2) . .
C3 C2 C1 122.0(3) . .
C3 C2 C13 122.1(3) . .
C1 C2 C13 115.9(3) . .
C4 C3 C2 117.8(3) . .
C4 C3 C7 119.8(3) . .
C2 C3 C7 122.4(3) . .
C5 C4 C3 122.9(3) . .
C5 C4 H4 118.5 . .
C3 C4 H4 118.5 . .
C4 C5 C6 118.0(3) . .
C4 C5 C10 119.0(3) . .
C6 C5 C10 122.9(3) . .
C5 C6 C1 121.3(3) . .
C5 C6 C28 119.5(3) . .
C1 C6 C28 119.2(3) . .
C8 C7 C3 113.6(3) . .
C8 C7 C9 110.2(3) . .
C3 C7 C9 110.0(3) . .
C8 C7 H7 107.6 . .
C3 C7 H7 107.6 . .
C9 C7 H7 107.6 . .
C7 C8 H8A 109.5 . .
C7 C8 H8B 109.5 . .
H8A C8 H8B 109.5 . .
C7 C8 H8C 109.5 . .
H8A C8 H8C 109.5 . .
H8B C8 H8C 109.5 . .
C7 C9 H9A 109.5 . .
C7 C9 H9B 109.5 . .
H9A C9 H9B 109.5 . .
C7 C9 H9C 109.5 . .
H9A C9 H9C 109.5 . .
H9B C9 H9C 109.5 . .
C5 C10 C11 111.4(3) . .
C5 C10 C12 111.5(3) . .
C11 C10 C12 109.8(3) . .
C5 C10 H10 108.0 . .
C11 C10 H10 108.0 . .
C12 C10 H10 108.0 . .
C10 C11 H11A 109.5 . .
C10 C11 H11B 109.5 . .
H11A C11 H11B 109.5 . .
C10 C11 H11C 109.5 . .
H11A C11 H11C 109.5 . .
H11B C11 H11C 109.5 . .
C10 C12 H12A 109.5 . .
C10 C12 H12B 109.5 . .
H12A C12 H12B 109.5 . .
C10 C12 H12C 109.5 . .
H12A C12 H12C 109.5 . .
H12B C12 H12C 109.5 . .
C14 C13 C18 119.2(3) . .
C14 C13 C2 120.1(3) . .
C18 C13 C2 120.7(3) . .
C15 C14 C13 119.7(3) . .
C15 C14 C19 119.3(3) . .
C13 C14 C19 120.9(3) . .
C16 C15 C14 121.8(3) . .
C16 C15 H15 119.1 . .
C14 C15 H15 119.1 . .
C15 C16 C17 117.7(3) . .
C15 C16 C22 122.6(4) . .
C17 C16 C22 119.7(4) . .
C18 C17 C16 122.3(4) . .
C18 C17 H17 118.9 . .
C16 C17 H17 118.9 . .
C17 C18 C13 119.2(3) . .
C17 C18 C25 119.2(3) . .
C13 C18 C25 121.7(3) . .
C20 C19 C14 112.5(3) . .
C20 C19 C21 111.7(4) . .
C14 C19 C21 110.2(3) . .
C20 C19 H19 107.4 . .
C14 C19 H19 107.4 . .
C21 C19 H19 107.4 . .
C19 C20 H20A 109.5 . .
C19 C20 H20B 109.5 . .
H20A C20 H20B 109.5 . .
C19 C20 H20C 109.5 . .
H20A C20 H20C 109.5 . .
H20B C20 H20C 109.5 . .
C19 C21 H21A 109.5 . .
C19 C21 H21B 109.5 . .
H21A C21 H21B 109.5 . .
C19 C21 H21C 109.5 . .
H21A C21 H21C 109.5 . .
H21B C21 H21C 109.5 . .
C24 C22 C23 115.9(5) . .
C24 C22 C16 112.9(4) . .
C23 C22 C16 114.7(4) . .
C24 C22 H22 103.8 . .
C23 C22 H22 103.8 . .
C16 C22 H22 103.8 . .
C22 C23 H23A 109.5 . .
C22 C23 H23B 109.5 . .
H23A C23 H23B 109.5 . .
C22 C23 H23C 109.5 . .
H23A C23 H23C 109.5 . .
H23B C23 H23C 109.5 . .
C22 C24 H24A 109.5 . .
C22 C24 H24B 109.5 . .
H24A C24 H24B 109.5 . .
C22 C24 H24C 109.5 . .
H24A C24 H24C 109.5 . .
H24B C24 H24C 109.5 . .
C18 C25 C27 113.4(3) . .
C18 C25 C26 111.5(3) . .
C27 C25 C26 108.8(3) . .
C18 C25 H25 107.6 . .
C27 C25 H25 107.6 . .
C26 C25 H25 107.6 . .
C25 C26 H26A 109.5 . .
C25 C26 H26B 109.5 . .
H26A C26 H26B 109.5 . .
C25 C26 H26C 109.5 . .
H26A C26 H26C 109.5 . .
H26B C26 H26C 109.5 . .
C25 C27 H27A 109.5 . .
C25 C27 H27B 109.5 . .
H27A C27 H27B 109.5 . .
C25 C27 H27C 109.5 . .
H27A C27 H27C 109.5 . .
H27B C27 H27C 109.5 . .
C33 C28 C29 119.8(3) . .
C33 C28 C6 120.7(3) . .
C29 C28 C6 119.6(3) . .
C30 C29 C28 118.4(4) . .
C30 C29 C34 119.6(3) . .
C28 C29 C34 122.0(3) . .
C31 C30 C29 122.5(4) . .
C31 C30 H30 118.8 . .
C29 C30 H30 118.8 . .
C32 C31 C30 117.5(4) . .
C32 C31 C37 120.2(4) . .
C30 C31 C37 122.3(4) . .
C33 C32 C31 122.6(4) . .
C33 C32 H32 118.7 . .
C31 C32 H32 118.7 . .
C32 C33 C28 119.2(4) . .
C32 C33 C40 120.3(4) . .
C28 C33 C40 120.5(4) . .
C29 C34 C35 112.6(3) . .
C29 C34 C36 111.1(3) . .
C35 C34 C36 109.3(3) . .
C29 C34 H34 107.9 . .
C35 C34 H34 107.9 . .
C36 C34 H34 107.9 . .
C34 C35 H35A 109.5 . .
C34 C35 H35B 109.5 . .
H35A C35 H35B 109.5 . .
C34 C35 H35C 109.5 . .
H35A C35 H35C 109.5 . .
H35B C35 H35C 109.5 . .
C34 C36 H36A 109.5 . .
C34 C36 H36B 109.5 . .
H36A C36 H36B 109.5 . .
C34 C36 H36C 109.5 . .
H36A C36 H36C 109.5 . .
H36B C36 H36C 109.5 . .
C38 C37 C39 111.3(6) . .
C38 C37 C31 114.6(4) . .
C39 C37 C31 113.3(5) . .
C38 C37 H37 105.6 . .
C39 C37 H37 105.6 . .
C31 C37 H37 105.6 . .
C37 C38 H38A 109.5 . .
C37 C38 H38B 109.5 . .
H38A C38 H38B 109.5 . .
C37 C38 H38C 109.5 . .
H38A C38 H38C 109.5 . .
H38B C38 H38C 109.5 . .
C37 C39 H39A 109.5 . .
C37 C39 H39B 109.5 . .
H39A C39 H39B 109.5 . .
C37 C39 H39C 109.5 . .
H39A C39 H39C 109.5 . .
H39B C39 H39C 109.5 . .
H38D C38A H38E 109.5 . .
H38D C38A H38F 109.5 . .
H38E C38A H38F 109.5 . .
H39D C39A H39E 109.5 . .
H39D C39A H39F 109.5 . .
H39E C39A H39F 109.5 . .
C41 C40 C33 111.2(3) . .
C41 C40 C42 110.2(5) . .
C33 C40 C42 112.5(4) . .
C41 C40 H40 107.6 . .
C33 C40 H40 107.6 . .
C42 C40 H40 107.6 . .
C40 C41 H41A 109.5 . .
C40 C41 H41B 109.5 . .
H41A C41 H41B 109.5 . .
C40 C41 H41C 109.5 . .
H41A C41 H41C 109.5 . .
H41B C41 H41C 109.5 . .
C40 C42 H42A 109.5 . .
C40 C42 H42B 109.5 . .
H42A C42 H42B 109.5 . .
C40 C42 H42C 109.5 . .
H42A C42 H42C 109.5 . .
H42B C42 H42C 109.5 . .
N1 C43 C44 118.7(3) . .
N1 C43 C48 122.7(3) . .
C44 C43 C48 118.6(3) . .
C43 C44 C45 119.9(3) . .
C43 C44 C49 120.7(3) . .
C45 C44 C49 119.4(3) . .
C46 C45 C44 121.4(4) . .
C46 C45 H45 119.3 . .
C44 C45 H45 119.3 . .
C45 C46 C47 119.1(3) . .
C45 C46 H46 120.5 . .
C47 C46 H46 120.5 . .
C48 C47 C46 121.4(4) . .
C48 C47 H47 119.3 . .
C46 C47 H47 119.3 . .
C47 C48 C43 119.6(3) . .
C47 C48 C58 121.4(3) . .
C43 C48 C58 118.9(3) . .
C50 C49 C54 119.7(4) . .
C50 C49 C44 120.9(3) . .
C54 C49 C44 119.1(3) . .
C51 C50 C49 119.7(4) . .
C51 C50 C55 119.1(4) . .
C49 C50 C55 121.1(3) . .
C50 C51 C52 121.4(4) . .
C50 C51 H51 119.3 . .
C52 C51 H51 119.3 . .
C53 C52 C51 117.4(4) . .
C53 C52 C56 124.0(5) . .
C51 C52 C56 118.5(5) . .
C52 C53 C54 122.5(4) . .
C52 C53 H53 118.7 . .
C54 C53 H53 118.7 . .
C49 C54 C53 118.5(4) . .
C49 C54 C57 120.6(4) . .
C53 C54 C57 120.8(4) . .
C50 C55 C55 111.8(4) . 7_565
C50 C55 H55A 109.3 . .
C55 C55 H55A 109.3 7_565 .
C50 C55 H55B 109.3 . .
C55 C55 H55B 109.3 7_565 .
H55A C55 H55B 107.9 . .
C52 C56 H56A 109.5 . .
C52 C56 H56B 109.5 . .
H56A C56 H56B 109.5 . .
C52 C56 H56C 109.5 . .
H56A C56 H56C 109.5 . .
H56B C56 H56C 109.5 . .
C54 C57 H57A 109.5 . .
C54 C57 H57B 109.5 . .
H57A C57 H57B 109.5 . .
C54 C57 H57C 109.5 . .
H57A C57 H57C 109.5 . .
H57B C57 H57C 109.5 . .
C59 C58 C63 118.8(3) . .
C59 C58 C48 121.5(3) . .
C63 C58 C48 119.8(3) . .
C60 C59 C58 119.3(4) . .
C60 C59 C64 121.3(4) . .
C58 C59 C64 119.4(4) . .
C59 C60 C61 122.9(4) . .
C59 C60 H60 118.6 . .
C61 C60 H60 118.6 . .
C62 C61 C60 117.2(4) . .
C62 C61 C65 121.6(4) . .
C60 C61 C65 121.2(4) . .
C63 C62 C61 122.3(4) . .
C63 C62 H62 118.9 . .
C61 C62 H62 118.9 . .
C62 C63 C58 119.5(3) . .
C62 C63 C66 121.4(4) . .
C58 C63 C66 119.1(3) . .
C59 C64 H64A 109.5 . .
C59 C64 H64B 109.5 . .
H64A C64 H64B 109.5 . .
C59 C64 H64C 109.5 . .
H64A C64 H64C 109.5 . .
H64B C64 H64C 109.5 . .
C61 C65 H65A 109.5 . .
C61 C65 H65B 109.5 . .
H65A C65 H65B 109.5 . .
C61 C65 H65C 109.5 . .
H65A C65 H65C 109.5 . .
H65B C65 H65C 109.5 . .
C63 C66 H66A 109.5 . .
C63 C66 H66B 109.5 . .
H66A C66 H66B 109.5 . .
C63 C66 H66C 109.5 . .
H66A C66 H66C 109.5 . .
H66B C66 H66C 109.5 . .
C72 C71 H71A 109.5 . .
C72 C71 H71B 109.5 . .
H71A C71 H71B 109.5 . .
C72 C71 H71C 109.5 . .
H71A C71 H71C 109.5 . .
H71B C71 H71C 109.5 . .
C71 C72 C73 108.6(12) . .
C71 C72 H72A 110.0 . .
C73 C72 H72A 110.0 . .
C71 C72 H72B 110.0 . .
C73 C72 H72B 110.0 . .
H72A C72 H72B 108.3 . .
C74 C73 C72 109.0(12) . .
C74 C73 H73A 109.9 . .
C72 C73 H73A 109.9 . .
C74 C73 H73B 109.9 . .
C72 C73 H73B 109.9 . .
H73A C73 H73B 108.3 . .
C75 C74 C73 118.9(13) . .
C75 C74 H74A 107.6 . .
C73 C74 H74A 107.6 . .
C75 C74 H74B 107.6 . .
C73 C74 H74B 107.6 . .
H74A C74 H74B 107.0 . .
C74 C75 C76 110.7(15) . .
C74 C75 H75A 109.5 . .
C76 C75 H75A 109.5 . .
C74 C75 H75B 109.5 . .
C76 C75 H75B 109.5 . .
H75A C75 H75B 108.1 . .
C75 C76 H76A 109.5 . .
C75 C76 H76B 109.5 . .
H76A C76 H76B 109.5 . .
C75 C76 H76C 109.5 . .
H76A C76 H76C 109.5 . .
H76B C76 H76C 109.5 . .
C72A C71A H71D 109.5 . .
C72A C71A H71E 109.5 . .
H71D C71A H71E 109.5 . .
C72A C71A H71F 109.5 . .
H71D C71A H71F 109.5 . .
H71E C71A H71F 109.5 . .
C73A C72A C71A 103.2(19) . .
C73A C72A H72C 111.1 . .
C71A C72A H72C 111.1 . .
C73A C72A H72D 111.1 . .
C71A C72A H72D 111.1 . .
H72C C72A H72D 109.1 . .
C74A C73A C72A 119(2) . .
C74A C73A H73C 107.5 . .
C72A C73A H73C 107.5 . .
C74A C73A H73D 107.5 . .
C72A C73A H73D 107.5 . .
H73C C73A H73D 107.0 . .
C73A C74A C75A 108(2) . .
C73A C74A H74C 110.0 . .
C75A C74A H74C 110.0 . .
C73A C74A H74D 110.0 . .
C75A C74A H74D 110.0 . .
H74C C74A H74D 108.4 . .
C76A C75A C74A 111(2) . .
C76A C75A H75C 109.5 . .
C74A C75A H75C 109.5 . .
C76A C75A H75D 109.5 . .
C74A C75A H75D 109.5 . .
H75C C75A H75D 108.1 . .
C75A C76A H76D 109.5 . .
C75A C76A H76E 109.5 . .
H76D C76A H76E 109.5 . .
C75A C76A H76F 109.5 . .
H76D C76A H76F 109.5 . .
H76E C76A H76F 109.5 . .
C82 C81 H81A 109.5 . .
C82 C81 H81B 109.5 . .
H81A C81 H81B 109.5 . .
C82 C81 H81C 109.5 . .
H81A C81 H81C 109.5 . .
H81B C81 H81C 109.5 . .
C83 C82 C81 111.7(11) . .
C83 C82 H82A 109.3 . .
C81 C82 H82A 109.3 . .
C83 C82 H82B 109.3 . .
C81 C82 H82B 109.3 . .
H82A C82 H82B 107.9 . .
C84 C83 C82 120.2(11) . .
C84 C83 H83A 107.3 . .
C82 C83 H83A 107.3 . .
C84 C83 H83B 107.3 . .
C82 C83 H83B 107.3 . .
H83A C83 H83B 106.9 . .
C85 C84 C83 118.8(15) . .
C85 C84 H84A 107.6 . .
C83 C84 H84A 107.6 . .
C85 C84 H84B 107.6 . .
C83 C84 H84B 107.6 . .
H84A C84 H84B 107.0 . .
C84 C85 C86 142(2) . .
C84 C85 H85A 101.5 . .
C86 C85 H85A 101.5 . .
C84 C85 H85B 101.5 . .
C86 C85 H85B 101.5 . .
H85A C85 H85B 104.6 . .
C85 C86 H86A 109.5 . .
C85 C86 H86B 109.5 . .
H86A C86 H86B 109.5 . .
C85 C86 H86C 109.5 . .
H86A C86 H86C 109.5 . .
H86B C86 H86C 109.5 . .
C2A C1A H1A1 109.5 . .
C2A C1A H1A2 109.5 . .
H1A1 C1A H1A2 109.5 . .
C2A C1A H1A3 109.5 . .
H1A1 C1A H1A3 109.5 . .
H1A2 C1A H1A3 109.5 . .
C3A C2A C1A 125(2) . .
C3A C2A H2A1 106.0 . .
C1A C2A H2A1 106.0 . .
C3A C2A H2A2 106.0 . .
C1A C2A H2A2 106.0 . .
H2A1 C2A H2A2 106.3 . .
C2A C3A C4A 117.6(17) . .
C2A C3A H3A1 107.9 . .
C4A C3A H3A1 107.9 . .
C2A C3A H3A2 107.9 . .
C4A C3A H3A2 107.9 . .
H3A1 C3A H3A2 107.2 . .
C5A C4A C3A 115.6(17) . .
C5A C4A H4A1 108.4 . .
C3A C4A H4A1 108.4 . .
C5A C4A H4A2 108.4 . .
C3A C4A H4A2 108.4 . .
H4A1 C4A H4A2 107.4 . .
C4A C5A C6A 116(2) . .
C4A C5A H5A1 108.3 . .
C6A C5A H5A1 108.3 . .
C4A C5A H5A2 108.3 . .
C6A C5A H5A2 108.3 . .
H5A1 C5A H5A2 107.4 . .
C5A C6A H6A1 109.5 . .
C5A C6A H6A2 109.5 . .
H6A1 C6A H6A2 109.5 . .
C5A C6A H6A3 109.5 . .
H6A1 C6A H6A3 109.5 . .
H6A2 C6A H6A3 109.5 . .
C12A C11A H11D 109.5 . .
C12A C11A H11E 109.5 . .
H11D C11A H11E 109.5 . .
C12A C11A H11F 109.5 . .
H11D C11A H11F 109.5 . .
H11E C11A H11F 109.5 . .
C13A C12A C11A 111.8(19) . .
C13A C12A H12D 109.3 . .
C11A C12A H12D 109.3 . .
C13A C12A H12E 109.3 . .
C11A C12A H12E 109.3 . .
H12D C12A H12E 107.9 . .
C14A C13A C12A 117(2) . .
C14A C13A H13A 108.0 . .
C12A C13A H13A 108.0 . .
C14A C13A H13B 108.0 . .
C12A C13A H13B 108.0 . .
H13A C13A H13B 107.2 . .
C13A C14A C15A 114.8(19) . .
C13A C14A H14A 108.6 . .
C15A C14A H14A 108.6 . .
C13A C14A H14B 108.5 . .
C15A C14A H14B 108.6 . .
H14A C14A H14B 107.5 . .
C14A C15A C16A 110.2(18) . .
C14A C15A H15A 109.6 . .
C16A C15A H15A 109.6 . .
C14A C15A H15B 109.6 . .
C16A C15A H15B 109.6 . .
H15A C15A H15B 108.1 . .
C15A C16A H16A 109.5 . .
C15A C16A H16B 109.5 . .
H16A C16A H16B 109.5 . .
C15A C16A H16C 109.5 . .
H16A C16A H16C 109.5 . .
H16B C16A H16C 109.5 . .
C22A C21A H21D 109.5 . .
C22A C21A H21E 109.5 . .
H21D C21A H21E 109.5 . .
C22A C21A H21F 109.5 . .
H21D C21A H21F 109.5 . .
H21E C21A H21F 109.5 . .
C21A C22A C23A 117(2) . .
C21A C22A H22A 108.0 . .
C23A C22A H22A 108.0 . .
C21A C22A H22B 108.0 . .
C23A C22A H22B 108.0 . .
H22A C22A H22B 107.3 . .
C22A C23A C24A 112.7(17) . .
C22A C23A H23D 109.1 . .
C24A C23A H23D 109.1 . .
C22A C23A H23E 109.1 . .
C24A C23A H23E 109.1 . .
H23D C23A H23E 107.8 . .
C25A C24A C23A 118(2) . .
C25A C24A H24D 107.8 . .
C23A C24A H24D 107.8 . .
C25A C24A H24E 107.8 . .
C23A C24A H24E 107.8 . .
H24D C24A H24E 107.2 . .
C24A C25A C26A 119(2) . .
C24A C25A H25A 107.5 . .
C26A C25A H25A 107.5 . .
C24A C25A H25B 107.5 . .
C26A C25A H25B 107.5 . .
H25A C25A H25B 107.0 . .
C25A C26A H26D 109.5 . .
C25A C26A H26E 109.5 . .
H26D C26A H26E 109.5 . .
C25A C26A H26F 109.5 . .
H26D C26A H26F 109.5 . .
H26E C26A H26F 109.5 . .

loop_
_geom_bond_atom_site_label_1
_geom_bond_atom_site_label_2
_geom_bond_distance
_geom_bond_site_symmetry_2
Mn1 N1 1.969(3) .
Mn1 C1 2.103(3) .
N1 C43 1.378(4) .
N1 H1 0.86(4) .
C1 C2 1.413(5) .
C1 C6 1.415(5) .
C2 C3 1.401(5) .
C2 C13 1.503(5) .
C3 C4 1.396(5) .
C3 C7 1.524(5) .
C4 C5 1.395(5) .
C4 H4 0.9500 .
C5 C6 1.409(5) .
C5 C10 1.528(5) .
C6 C28 1.514(5) .
C7 C8 1.513(6) .
C7 C9 1.530(6) .
C7 H7 1.0000 .
C8 H8A 0.9800 .
C8 H8B 0.9800 .
C8 H8C 0.9800 .
C9 H9A 0.9800 .
C9 H9B 0.9800 .
C9 H9C 0.9800 .
C10 C11 1.530(6) .
C10 C12 1.533(6) .
C10 H10 1.0000 .
C11 H11A 0.9800 .
C11 H11B 0.9800 .
C11 H11C 0.9800 .
C12 H12A 0.9800 .
C12 H12B 0.9800 .
C12 H12C 0.9800 .
C13 C14 1.407(5) .
C13 C18 1.408(5) .
C14 C15 1.397(5) .
C14 C19 1.536(5) .
C15 C16 1.390(6) .
C15 H15 0.9500 .
C16 C17 1.398(5) .
C16 C22 1.517(5) .
C17 C18 1.392(5) .
C17 H17 0.9500 .
C18 C25 1.520(5) .
C19 C20 1.500(6) .
C19 C21 1.550(6) .
C19 H19 1.0000 .
C20 H20A 0.9800 .
C20 H20B 0.9800 .
C20 H20C 0.9800 .
C21 H21A 0.9800 .
C21 H21B 0.9800 .
C21 H21C 0.9800 .
C22 C24 1.414(8) .
C22 C23 1.457(6) .
C22 H22 1.0000 .
C23 H23A 0.9800 .
C23 H23B 0.9800 .
C23 H23C 0.9800 .
C24 H24A 0.9800 .
C24 H24B 0.9800 .
C24 H24C 0.9800 .
C25 C27 1.531(6) .
C25 C26 1.533(5) .
C25 H25 1.0000 .
C26 H26A 0.9800 .
C26 H26B 0.9800 .
C26 H26C 0.9800 .
C27 H27A 0.9800 .
C27 H27B 0.9800 .
C27 H27C 0.9800 .
C28 C33 1.404(6) .
C28 C29 1.417(5) .
C29 C30 1.392(5) .
C29 C34 1.517(6) .
C30 C31 1.392(6) .
C30 H30 0.9500 .
C31 C32 1.386(6) .
C31 C37 1.539(6) .
C32 C33 1.381(6) .
C32 H32 0.9500 .
C33 C40 1.523(6) .
C34 C35 1.530(6) .
C34 C36 1.535(5) .
C34 H34 1.0000 .
C35 H35A 0.9800 .
C35 H35B 0.9800 .
C35 H35C 0.9800 .
C36 H36A 0.9800 .
C36 H36B 0.9800 .
C36 H36C 0.9800 .
C37 C38 1.464(7) .
C37 C39 1.498(7) .
C37 H37 1.0000 .
C38 H38A 0.9800 .
C38 H38B 0.9800 .
C38 H38C 0.9800 .
C39 H39A 0.9800 .
C39 H39B 0.9800 .
C39 H39C 0.9800 .
C38A H38D 0.9800 .
C38A H38E 0.9800 .
C38A H38F 0.9800 .
C39A H39D 0.9800 .
C39A H39E 0.9800 .
C39A H39F 0.9800 .
C40 C41 1.507(6) .
C40 C42 1.544(6) .
C40 H40 1.0000 .
C41 H41A 0.9800 .
C41 H41B 0.9800 .
C41 H41C 0.9800 .
C42 H42A 0.9800 .
C42 H42B 0.9800 .
C42 H42C 0.9800 .
C43 C44 1.399(5) .
C43 C48 1.428(5) .
C44 C45 1.399(5) .
C44 C49 1.502(5) .
C45 C46 1.378(5) .
C45 H45 0.9500 .
C46 C47 1.390(6) .
C46 H46 0.9500 .
C47 C48 1.383(5) .
C47 H47 0.9500 .
C48 C58 1.487(5) .
C49 C50 1.398(5) .
C49 C54 1.400(5) .
C50 C51 1.383(6) .
C50 C55 1.521(5) .
C51 C52 1.411(6) .
C51 H51 0.9500 .
C52 C53 1.373(7) .
C52 C56 1.518(7) .
C53 C54 1.403(6) .
C53 H53 0.9500 .
C54 C57 1.498(6) .
C55 C55 1.536(8) 7_565
C55 H55A 0.9900 .
C55 H55B 0.9900 .
C56 H56A 0.9800 .
C56 H56B 0.9800 .
C56 H56C 0.9800 .
C57 H57A 0.9800 .
C57 H57B 0.9800 .
C57 H57C 0.9800 .
C58 C59 1.409(5) .
C58 C63 1.410(5) .
C59 C60 1.373(6) .
C59 C64 1.512(6) .
C60 C61 1.387(6) .
C60 H60 0.9500 .
C61 C62 1.387(6) .
C61 C65 1.496(6) .
C62 C63 1.381(5) .
C62 H62 0.9500 .
C63 C66 1.514(5) .
C64 H64A 0.9800 .
C64 H64B 0.9800 .
C64 H64C 0.9800 .
C65 H65A 0.9800 .
C65 H65B 0.9800 .
C65 H65C 0.9800 .
C66 H66A 0.9800 .
C66 H66B 0.9800 .
C66 H66C 0.9800 .
C71 C72 1.495(15) .
C71 H71A 0.9800 .
C71 H71B 0.9800 .
C71 H71C 0.9800 .
C72 C73 1.541(15) .
C72 H72A 0.9900 .
C72 H72B 0.9900 .
C73 C74 1.524(14) .
C73 H73A 0.9900 .
C73 H73B 0.9900 .
C74 C75 1.415(15) .
C74 H74A 0.9900 .
C74 H74B 0.9900 .
C75 C76 1.547(16) .
C75 H75A 0.9900 .
C75 H75B 0.9900 .
C76 H76A 0.9800 .
C76 H76B 0.9800 .
C76 H76C 0.9800 .
C71A C72A 1.66(3) .
C71A H71D 0.9800 .
C71A H71E 0.9800 .
C71A H71F 0.9800 .
C72A C73A 1.47(3) .
C72A H72C 0.9900 .
C72A H72D 0.9900 .
C73A C74A 1.44(3) .
C73A H73C 0.9900 .
C73A H73D 0.9900 .
C74A C75A 1.59(3) .
C74A H74C 0.9900 .
C74A H74D 0.9900 .
C75A C76A 1.50(3) .
C75A H75C 0.9900 .
C75A H75D 0.9900 .
C76A H76D 0.9800 .
C76A H76E 0.9800 .
C76A H76F 0.9800 .
C81 C82 1.512(5) .
C81 H81A 0.9800 .
C81 H81B 0.9800 .
C81 H81C 0.9800 .
C82 C83 1.497(5) .
C82 H82A 0.9900 .
C82 H82B 0.9900 .
C83 C84 1.496(5) .
C83 H83A 0.9900 .
C83 H83B 0.9900 .
C84 C85 1.487(5) .
C84 H84A 0.9900 .
C84 H84B 0.9900 .
C85 C86 1.488(5) .
C85 H85A 0.9900 .
C85 H85B 0.9900 .
C86 H86A 0.9800 .
C86 H86B 0.9800 .
C86 H86C 0.9800 .
C1A C2A 1.455(19) .
C1A H1A1 0.9800 .
C1A H1A2 0.9800 .
C1A H1A3 0.9800 .
C2A C3A 1.405(18) .
C2A H2A1 0.9900 .
C2A H2A2 0.9900 .
C3A C4A 1.507(16) .
C3A H3A1 0.9900 .
C3A H3A2 0.9900 .
C4A C5A 1.452(19) .
C4A H4A1 0.9900 .
C4A H4A2 0.9900 .
C5A C6A 1.504(19) .
C5A H5A1 0.9900 .
C5A H5A2 0.9900 .
C6A H6A1 0.9800 .
C6A H6A2 0.9800 .
C6A H6A3 0.9800 .
C11A C12A 1.511(19) .
C11A H11D 0.9800 .
C11A H11E 0.9800 .
C11A H11F 0.9800 .
C12A C13A 1.487(19) .
C12A H12D 0.9900 .
C12A H12E 0.9900 .
C13A C14A 1.465(19) .
C13A H13A 0.9900 .
C13A H13B 0.9900 .
C14A C15A 1.506(18) .
C14A H14A 0.9900 .
C14A H14B 0.9900 .
C15A C16A 1.520(19) .
C15A H15A 0.9900 .
C15A H15B 0.9900 .
C16A H16A 0.9800 .
C16A H16B 0.9800 .
C16A H16C 0.9800 .
C21A C22A 1.47(2) .
C21A H21D 0.9800 .
C21A H21E 0.9800 .
C21A H21F 0.9800 .
C22A C23A 1.480(18) .
C22A H22A 0.9900 .
C22A H22B 0.9900 .
C23A C24A 1.500(17) .
C23A H23D 0.9900 .
C23A H23E 0.9900 .
C24A C25A 1.440(19) .
C24A H24D 0.9900 .
C24A H24E 0.9900 .
C25A C26A 1.480(19) .
C25A H25A 0.9900 .
C25A H25B 0.9900 .
C26A H26D 0.9800 .
C26A H26E 0.9800 .
C26A H26F 0.9800 .
